data_4105391
loop_
_publ_author_name
'Swagat K. Mohapatra'
'Susanne B\"uschel'
'Constantin Daniliuc'
'Peter G. Jones'
'Matthias Tamm'

_publ_section_title
;
 Selective Lithiation and Phosphane-Functionalization of
 [(\h7-C7H7)Ti(\h5-C5H5)] (Troticene) and Its Use for the Preparation of
 Early-Late Heterobimetallic Complexes
;
_journal_name_full 'Journal of the American Chemical Society'
_journal_page_first 17014
_journal_page_last 17023
_journal_paper_doi 10.1021/ja9080056
_journal_volume 131
_journal_year 2009
_chemical_formula_sum 'C48 H42 Au Cl P2 Ti2'
_chemical_formula_weight 1008.97
_chemical_name_systematic
;
 ?
;
_space_group_IT_number 15
_symmetry_cell_setting monoclinic
_symmetry_space_group_name_Hall '-C 2yc'
_symmetry_space_group_name_H-M 'C 1 2/c 1'
_atom_sites_solution_hydrogens geom
_atom_sites_solution_primary direct
_atom_sites_solution_secondary difmap
_audit_creation_method SHELXL-97
_cell_angle_alpha 90.00
_cell_angle_beta 118.242(4)
_cell_angle_gamma 90.00
_cell_formula_units_Z 4
_cell_length_a 25.8727(10)
_cell_length_b 8.2464(2)
_cell_length_c 20.6849(8)
_cell_measurement_reflns_used 15201
_cell_measurement_temperature 100(2)
_cell_measurement_theta_max 29.2330
_cell_measurement_theta_min 2.2296
_cell_volume 3887.9(3)
_computing_cell_refinement
;
CrysAlisPro, Oxford Diffraction Ltd.,
Version 1.171.33.40 (release 27-04-2009 CrysAlis171 .NET)
(compiled Apr 27 2009,10:20:11)
;
_computing_data_collection
;
CrysAlisPro, Oxford Diffraction Ltd.,
Version 1.171.33.40 (release 27-04-2009 CrysAlis171 .NET)
(compiled Apr 27 2009,10:20:11)
;
_computing_data_reduction
;
CrysAlisPro, Oxford Diffraction Ltd.,
Version 1.171.33.40 (release 27-04-2009 CrysAlis171 .NET)
(compiled Apr 27 2009,10:20:11)
;
_computing_molecular_graphics 'BRUKER XP'
_computing_publication_material SHELXL-97
_computing_structure_refinement 'SHELXL-97 (Sheldrick, 1997)'
_computing_structure_solution 'SHELXS-97 (Sheldrick, 1990)'
_diffrn_ambient_temperature 100(2)
_diffrn_detector_area_resol_mean 16.1419
_diffrn_measured_fraction_theta_full 0.996
_diffrn_measured_fraction_theta_max 0.996
_diffrn_measurement_device_type 'Xcalibur, Eos'
_diffrn_measurement_method '\w scans'
_diffrn_radiation_monochromator graphite
_diffrn_radiation_source 'Enhance (Mo) X-ray Source'
_diffrn_radiation_type 'Mo K\a'
_diffrn_radiation_wavelength 0.71073
_diffrn_reflns_av_R_equivalents 0.0642
_diffrn_reflns_av_sigmaI/netI 0.0623
_diffrn_reflns_limit_h_max 33
_diffrn_reflns_limit_h_min -33
_diffrn_reflns_limit_k_max 10
_diffrn_reflns_limit_k_min -10
_diffrn_reflns_limit_l_max 26
_diffrn_reflns_limit_l_min -26
_diffrn_reflns_number 48581
_diffrn_reflns_theta_full 27.48
_diffrn_reflns_theta_max 27.48
_diffrn_reflns_theta_min 2.63
_exptl_absorpt_coefficient_mu 4.352
_exptl_absorpt_correction_T_max 1.00000
_exptl_absorpt_correction_T_min 0.93001
_exptl_absorpt_correction_type multi-scan
_exptl_absorpt_process_details
;
CrysAlisPro, Oxford Diffraction Ltd.,
Version 1.171.33.40 (release 27-04-2009 CrysAlis171 .NET)
(compiled Apr 27 2009,10:20:11)
;
_exptl_crystal_colour turquoise
_exptl_crystal_density_diffrn 1.724
_exptl_crystal_description tablet
_exptl_crystal_F_000 2000
_exptl_crystal_size_max 0.15
_exptl_crystal_size_mid 0.05
_exptl_crystal_size_min 0.04
_refine_diff_density_max 1.613
_refine_diff_density_min -0.701
_refine_diff_density_rms 0.116
_refine_ls_extinction_method none
_refine_ls_goodness_of_fit_ref 0.927
_refine_ls_hydrogen_treatment
;
The hydrogens of the five- and seven-membered rings were refined freely.
Other H atoms were included using a riding model.
;
_refine_ls_matrix_type full
_refine_ls_number_parameters 289
_refine_ls_number_reflns 4444
_refine_ls_number_restraints 55
_refine_ls_restrained_S_all 0.924
_refine_ls_R_factor_all 0.0362
_refine_ls_R_factor_gt 0.0261
_refine_ls_shift/su_max 0.018
_refine_ls_shift/su_mean 0.000
_refine_ls_structure_factor_coef Fsqd
_refine_ls_weighting_details 'calc w=1/[\s^2^(Fo^2^)+(0.0246P)^2^] where P=(Fo^2^+2Fc^2^)/3'
_refine_ls_weighting_scheme calc
_refine_ls_wR_factor_gt 0.0524
_refine_ls_wR_factor_ref 0.0531
_reflns_number_gt 3613
_reflns_number_total 4444
_reflns_threshold_expression >2sigma(I)
_cod_data_source_file ja9080056_si_005.cif
_cod_data_source_block susy45
_cod_original_cell_volume 3887.9(2)
_cod_original_sg_symbol_H-M 'C 2/c'
_cod_database_code 4105391

loop_
_symmetry_equiv_pos_as_xyz
'x, y, z'
'-x, y, -z+1/2'
'x+1/2, y+1/2, z'
'-x+1/2, y+1/2, -z+1/2'
'-x, -y, -z'
'x, -y, z-1/2'
'-x+1/2, -y+1/2, -z'
'x+1/2, -y+1/2, z-1/2'

loop_
_atom_site_label
_atom_site_type_symbol
_atom_site_fract_x
_atom_site_fract_y
_atom_site_fract_z
_atom_site_U_iso_or_equiv
_atom_site_adp_type
_atom_site_occupancy
_atom_site_symmetry_multiplicity
_atom_site_calc_flag
_atom_site_refinement_flags
Au Au 0.5000 0.45513(3) 0.2500 0.01394(6) Uani 1 2 d S
Cl Cl 0.5000 0.76625(16) 0.2500 0.0251(3) Uani 1 2 d S
Ti Ti 0.62838(3) 0.34294(9) 0.46973(4) 0.02126(16) Uani 1 1 d .
P P 0.59235(4) 0.35693(11) 0.27904(5) 0.0136(2) Uani 1 1 d .
C1 C 0.55438(18) 0.4959(5) 0.4538(2) 0.0284(10) Uani 1 1 d D
H1 H 0.5158(8) 0.490(4) 0.4207(14) 0.017(10) Uiso 1 1 d D
C2 C 0.56811(18) 0.3962(5) 0.5139(2) 0.0291(10) Uani 1 1 d D
H2 H 0.5373(13) 0.344(5) 0.514(2) 0.047(14) Uiso 1 1 d D
C3 C 0.6251(2) 0.3619(5) 0.5743(2) 0.0308(10) Uani 1 1 d D
H3 H 0.6264(17) 0.282(4) 0.6044(18) 0.038(12) Uiso 1 1 d D
C4 C 0.67895(18) 0.4198(5) 0.5857(2) 0.0288(10) Uani 1 1 d D
H4 H 0.6971(16) 0.375(5) 0.6295(13) 0.040(13) Uiso 1 1 d D
C5 C 0.69175(18) 0.5268(6) 0.5411(2) 0.0338(10) Uani 1 1 d D
H5 H 0.7303(9) 0.538(5) 0.554(2) 0.036(11) Uiso 1 1 d D
C6 C 0.6533(2) 0.6021(5) 0.4759(2) 0.0317(10) Uani 1 1 d D
H6 H 0.6732(13) 0.652(4) 0.4553(17) 0.017(10) Uiso 1 1 d D
C7 C 0.59124(19) 0.5875(5) 0.4361(2) 0.0285(10) Uani 1 1 d D
H7 H 0.5765(16) 0.643(4) 0.3929(14) 0.039(12) Uiso 1 1 d D
C8 C 0.61896(15) 0.2340(4) 0.36052(17) 0.0159(8) Uani 1 1 d .
C9 C 0.58132(17) 0.1441(5) 0.3801(2) 0.0201(8) Uani 1 1 d D
H9 H 0.5424(8) 0.135(5) 0.3528(18) 0.035(12) Uiso 1 1 d D
C10 C 0.61645(17) 0.0600(5) 0.4453(2) 0.0241(9) Uani 1 1 d D
H10 H 0.6035(13) -0.006(3) 0.4678(16) 0.013(9) Uiso 1 1 d D
C11 C 0.67507(18) 0.0976(5) 0.4680(2) 0.0260(9) Uani 1 1 d D
H11 H 0.7016(13) 0.050(4) 0.5089(14) 0.031(11) Uiso 1 1 d D
C12 C 0.67728(17) 0.2057(5) 0.4159(2) 0.0202(8) Uani 1 1 d D
H12 H 0.7104(10) 0.251(4) 0.4202(17) 0.019(10) Uiso 1 1 d D
C13 C 0.58817(14) 0.2198(4) 0.20744(18) 0.0142(7) Uani 1 1 d .
C14 C 0.59196(15) 0.2825(4) 0.14715(19) 0.0190(8) Uani 1 1 d .
H14 H 0.6018 0.3933 0.1466 0.023 Uiso 1 1 calc R
C15 C 0.58146(17) 0.1836(5) 0.0885(2) 0.0261(9) Uani 1 1 d .
H15 H 0.5846 0.2261 0.0478 0.031 Uiso 1 1 calc R
C16 C 0.56651(16) 0.0242(5) 0.08857(19) 0.0257(9) Uani 1 1 d .
H16 H 0.5585 -0.0428 0.0475 0.031 Uiso 1 1 calc R
C17 C 0.56302(16) -0.0395(5) 0.14813(19) 0.0247(8) Uani 1 1 d .
H17 H 0.5530 -0.1503 0.1483 0.030 Uiso 1 1 calc R
C18 C 0.57415(15) 0.0583(5) 0.20750(18) 0.0200(8) Uani 1 1 d .
H18 H 0.5721 0.0142 0.2487 0.024 Uiso 1 1 calc R
C19 C 0.65290(14) 0.4915(4) 0.29360(18) 0.0157(8) Uani 1 1 d .
C20 C 0.70530(15) 0.4262(4) 0.29969(18) 0.0189(8) Uani 1 1 d .
H20 H 0.7087 0.3125 0.2953 0.023 Uiso 1 1 calc R
C21 C 0.75206(15) 0.5273(5) 0.31208(19) 0.0237(9) Uani 1 1 d .
H21 H 0.7875 0.4833 0.3164 0.028 Uiso 1 1 calc R
C22 C 0.74650(17) 0.6933(5) 0.3181(2) 0.0277(10) Uani 1 1 d .
H22 H 0.7788 0.7626 0.3282 0.033 Uiso 1 1 calc R
C23 C 0.69412(16) 0.7591(5) 0.3093(2) 0.0250(9) Uani 1 1 d .
H23 H 0.6901 0.8732 0.3114 0.030 Uiso 1 1 calc R
C24 C 0.64734(16) 0.6569(4) 0.29737(19) 0.0198(8) Uani 1 1 d .
H24 H 0.6116 0.7016 0.2918 0.024 Uiso 1 1 calc R

loop_
_atom_site_aniso_label
_atom_site_aniso_U_11
_atom_site_aniso_U_22
_atom_site_aniso_U_33
_atom_site_aniso_U_23
_atom_site_aniso_U_13
_atom_site_aniso_U_12
Au 0.01148(10) 0.01624(11) 0.01530(10) 0.000 0.00731(8) 0.000
Cl 0.0215(7) 0.0172(7) 0.0411(8) 0.000 0.0186(6) 0.000
Ti 0.0215(4) 0.0236(4) 0.0195(4) -0.0039(3) 0.0103(3) 0.0014(3)
P 0.0113(5) 0.0158(5) 0.0148(5) -0.0006(4) 0.0070(4) -0.0005(4)
C1 0.022(2) 0.034(3) 0.028(2) -0.0130(18) 0.0103(19) 0.0059(18)
C2 0.026(2) 0.029(2) 0.037(3) -0.010(2) 0.019(2) 0.0014(19)
C3 0.048(3) 0.026(3) 0.025(2) -0.0003(19) 0.023(2) 0.004(2)
C4 0.032(2) 0.024(3) 0.022(2) -0.0065(18) 0.0056(19) 0.0053(19)
C5 0.027(2) 0.041(3) 0.035(2) -0.013(2) 0.015(2) -0.002(2)
C6 0.049(3) 0.025(2) 0.034(2) -0.0042(19) 0.030(2) -0.001(2)
C7 0.040(3) 0.023(3) 0.016(2) -0.0079(17) 0.008(2) 0.0037(19)
C8 0.0147(19) 0.020(2) 0.0118(17) -0.0018(15) 0.0055(15) -0.0014(15)
C9 0.019(2) 0.024(2) 0.018(2) -0.0035(17) 0.0094(18) -0.0018(17)
C10 0.034(2) 0.019(2) 0.027(2) 0.0004(19) 0.0204(19) -0.0033(19)
C11 0.032(2) 0.027(2) 0.016(2) 0.0012(17) 0.0089(19) 0.0159(19)
C12 0.018(2) 0.022(2) 0.023(2) -0.0032(16) 0.0114(18) 0.0015(17)
C13 0.0080(18) 0.0175(19) 0.0155(18) -0.0008(15) 0.0042(15) 0.0011(15)
C14 0.020(2) 0.017(2) 0.023(2) 0.0030(16) 0.0129(17) 0.0011(16)
C15 0.032(2) 0.032(2) 0.021(2) 0.0031(18) 0.0175(19) 0.0062(19)
C16 0.033(2) 0.028(2) 0.0185(19) -0.0077(18) 0.0137(17) -0.0014(19)
C17 0.030(2) 0.0202(19) 0.028(2) -0.004(2) 0.0169(17) -0.005(2)
C18 0.024(2) 0.021(2) 0.0211(18) -0.0004(18) 0.0155(16) 0.0018(18)
C19 0.0117(18) 0.020(2) 0.0142(17) -0.0020(14) 0.0055(15) -0.0045(14)
C20 0.0173(19) 0.021(2) 0.0199(18) -0.0014(16) 0.0099(16) -0.0017(16)
C21 0.0124(18) 0.033(2) 0.025(2) 0.0017(19) 0.0083(16) -0.0005(18)
C22 0.017(2) 0.040(3) 0.028(2) -0.0050(19) 0.0120(18) -0.0143(19)
C23 0.023(2) 0.019(2) 0.033(2) -0.0060(18) 0.0133(19) -0.0058(18)
C24 0.018(2) 0.023(2) 0.022(2) -0.0015(17) 0.0116(17) -0.0014(17)

loop_
_atom_type_symbol
_atom_type_description
_atom_type_scat_dispersion_real
_atom_type_scat_dispersion_imag
_atom_type_scat_source
C C 0.0033 0.0016 'International Tables Vol C Tables 4.2.6.8 and 6.1.1.4'
H H 0.0000 0.0000 'International Tables Vol C Tables 4.2.6.8 and 6.1.1.4'
Au Au -2.0133 8.8022 'International Tables Vol C Tables 4.2.6.8 and 6.1.1.4'
Cl Cl 0.1484 0.1585 'International Tables Vol C Tables 4.2.6.8 and 6.1.1.4'
Ti Ti 0.2776 0.4457 'International Tables Vol C Tables 4.2.6.8 and 6.1.1.4'
P P 0.1023 0.0942 'International Tables Vol C Tables 4.2.6.8 and 6.1.1.4'

loop_
_geom_angle_atom_site_label_1
_geom_angle_atom_site_label_2
_geom_angle_atom_site_label_3
_geom_angle
_geom_angle_site_symmetry_1
P Au P 139.08(5) 2_655
P Au Cl 110.46(2) 2_655
P Au Cl 110.46(2) .
C1 Ti C2 37.00(15) .
C1 Ti C7 37.10(15) .
C2 Ti C7 69.99(16) .
C1 Ti C5 91.42(16) .
C2 Ti C5 91.91(15) .
C7 Ti C5 69.94(16) .
C1 Ti C3 70.72(16) .
C2 Ti C3 38.19(15) .
C7 Ti C3 91.79(15) .
C5 Ti C3 69.93(16) .
C1 Ti C4 91.40(15) .
C2 Ti C4 70.32(16) .
C7 Ti C4 91.48(14) .
C5 Ti C4 37.58(15) .
C3 Ti C4 36.43(15) .
C1 Ti C6 70.30(16) .
C2 Ti C6 91.61(15) .
C7 Ti C6 37.54(16) .
C5 Ti C6 36.52(16) .
C3 Ti C6 91.16(15) .
C4 Ti C6 69.82(16) .
C1 Ti C8 113.19(14) .
C2 Ti C8 135.33(14) .
C7 Ti C8 102.52(13) .
C5 Ti C8 128.01(14) .
C3 Ti C8 160.01(15) .
C4 Ti C8 153.73(14) .
C6 Ti C8 108.70(14) .
C1 Ti C12 147.36(14) .
C2 Ti C12 161.49(15) .
C7 Ti C12 123.19(14) .
C5 Ti C12 104.67(14) .
C3 Ti C12 141.38(15) .
C4 Ti C12 118.69(15) .
C6 Ti C12 106.59(14) .
C8 Ti C12 35.32(12) .
C1 Ti C9 101.25(14) .
C2 Ti C9 105.35(14) .
C7 Ti C9 113.97(14) .
C5 Ti C9 162.65(14) .
C3 Ti C9 125.39(15) .
C4 Ti C9 151.52(15) .
C6 Ti C9 138.49(14) .
C8 Ti C9 35.54(12) .
C12 Ti C9 58.57(13) .
C1 Ti C11 155.42(16) .
C2 Ti C11 130.31(16) .
C7 Ti C11 158.25(14) .
C5 Ti C11 112.00(16) .
C3 Ti C11 109.39(15) .
C4 Ti C11 102.56(14) .
C6 Ti C11 133.46(16) .
C8 Ti C11 58.40(12) .
C12 Ti C11 35.16(13) .
C9 Ti C11 57.74(14) .
C1 Ti C10 121.24(15) .
C2 Ti C10 103.83(15) .
C7 Ti C10 147.06(15) .
C5 Ti C10 142.85(16) .
C3 Ti C10 102.52(14) .
C4 Ti C10 117.56(14) .
C6 Ti C10 164.34(13) .
C8 Ti C10 58.16(12) .
C12 Ti C10 57.85(13) .
C9 Ti C10 34.57(13) .
C11 Ti C10 34.19(13) .
C8 P C19 105.64(16) .
C8 P C13 105.07(16) .
C19 P C13 103.14(15) .
C8 P Au 109.27(11) .
C19 P Au 121.99(12) .
C13 P Au 110.38(11) .
C2 C1 C7 129.7(4) .
C2 C1 Ti 71.8(2) .
C7 C1 Ti 72.1(2) .
C1 C2 C3 128.0(4) .
C1 C2 Ti 71.2(2) .
C3 C2 Ti 71.5(2) .
C4 C3 C2 128.0(4) .
C4 C3 Ti 71.9(2) .
C2 C3 Ti 70.3(2) .
C3 C4 C5 128.9(4) .
C3 C4 Ti 71.6(2) .
C5 C4 Ti 71.0(2) .
C6 C5 C4 128.9(4) .
C6 C5 Ti 72.2(3) .
C4 C5 Ti 71.4(2) .
C5 C6 C7 128.2(4) .
C5 C6 Ti 71.3(3) .
C7 C6 Ti 70.5(2) .
C1 C7 C6 128.3(4) .
C1 C7 Ti 70.8(2) .
C6 C7 Ti 71.9(2) .
C12 C8 C9 107.1(3) .
C12 C8 P 129.7(3) .
C9 C8 P 123.2(3) .
C12 C8 Ti 72.41(19) .
C9 C8 Ti 72.45(19) .
P C8 Ti 120.50(18) .
C10 C9 C8 108.1(3) .
C10 C9 Ti 74.2(2) .
C8 C9 Ti 72.0(2) .
C11 C10 C9 108.7(3) .
C11 C10 Ti 72.5(2) .
C9 C10 Ti 71.3(2) .
C10 C11 C12 108.2(3) .
C10 C11 Ti 73.3(2) .
C12 C11 Ti 71.3(2) .
C8 C12 C11 107.9(3) .
C8 C12 Ti 72.27(19) .
C11 C12 Ti 73.5(2) .
C18 C13 C14 119.2(3) .
C18 C13 P 120.8(2) .
C14 C13 P 119.5(3) .
C15 C14 C13 120.0(3) .
C16 C15 C14 120.3(3) .
C15 C16 C17 120.2(4) .
C16 C17 C18 119.8(4) .
C13 C18 C17 120.5(3) .
C24 C19 C20 119.7(3) .
C24 C19 P 120.5(3) .
C20 C19 P 119.8(3) .
C21 C20 C19 120.3(3) .
C22 C21 C20 119.4(3) .
C21 C22 C23 120.6(3) .
C22 C23 C24 119.8(4) .
C19 C24 C23 120.1(3) .

loop_
_geom_bond_atom_site_label_1
_geom_bond_atom_site_label_2
_geom_bond_distance
_geom_bond_site_symmetry_2
Au P 2.3166(9) 2_655
Au P 2.3167(9) .
Au Cl 2.5656(14) .
Ti C1 2.184(4) .
Ti C2 2.192(4) .
Ti C7 2.201(4) .
Ti C5 2.208(4) .
Ti C3 2.209(4) .
Ti C4 2.213(4) .
Ti C6 2.219(4) .
Ti C8 2.334(3) .
Ti C12 2.336(4) .
Ti C9 2.340(4) .
Ti C11 2.365(4) .
Ti C10 2.377(4) .
P C8 1.801(3) .
P C19 1.825(3) .
P C13 1.826(3) .
C1 C2 1.388(6) .
C1 C7 1.395(6) .
C2 C3 1.440(6) .
C3 C4 1.382(6) .
C4 C5 1.424(6) .
C5 C6 1.387(6) .
C6 C7 1.422(6) .
C8 C12 1.417(5) .
C8 C9 1.426(5) .
C9 C10 1.402(5) .
C10 C11 1.394(5) .
C11 C12 1.420(5) .
C13 C18 1.380(5) .
C13 C14 1.396(5) .
C14 C15 1.378(5) .
C15 C16 1.371(5) .
C16 C17 1.381(5) .
C17 C18 1.381(5) .
C19 C24 1.378(5) .
C19 C20 1.408(5) .
C20 C21 1.390(5) .
C21 C22 1.388(5) .
C22 C23 1.390(5) .
C23 C24 1.397(5) .

loop_
_geom_torsion_atom_site_label_1
_geom_torsion_atom_site_label_2
_geom_torsion_atom_site_label_3
_geom_torsion_atom_site_label_4
_geom_torsion
_geom_torsion_site_symmetry_1
P Au P C8 -59.61(12) 2_655
Cl Au P C8 120.39(12) .
P Au P C19 176.67(13) 2_655
Cl Au P C19 -3.33(13) .
P Au P C13 55.47(12) 2_655
Cl Au P C13 -124.53(12) .
C7 Ti C1 C2 -144.3(4) .
C5 Ti C1 C2 -91.3(3) .
C3 Ti C1 C2 -23.1(2) .
C4 Ti C1 C2 -53.7(3) .
C6 Ti C1 C2 -121.7(3) .
C8 Ti C1 C2 135.8(2) .
C12 Ti C1 C2 148.2(3) .
C9 Ti C1 C2 100.6(2) .
C11 Ti C1 C2 71.5(4) .
C10 Ti C1 C2 70.1(3) .
C2 Ti C1 C7 144.3(4) .
C5 Ti C1 C7 53.0(2) .
C3 Ti C1 C7 121.2(3) .
C4 Ti C1 C7 90.6(2) .
C6 Ti C1 C7 22.6(2) .
C8 Ti C1 C7 -79.9(2) .
C12 Ti C1 C7 -67.6(4) .
C9 Ti C1 C7 -115.1(2) .
C11 Ti C1 C7 -144.2(3) .
C10 Ti C1 C7 -145.6(2) .
C7 C1 C2 C3 0.1(7) .
Ti C1 C2 C3 46.3(4) .
C7 C1 C2 Ti -46.2(4) .
C7 Ti C2 C1 22.0(2) .
C5 Ti C2 C1 89.8(3) .
C3 Ti C2 C1 143.1(4) .
C4 Ti C2 C1 121.2(3) .
C6 Ti C2 C1 53.3(3) .
C8 Ti C2 C1 -65.7(3) .
C12 Ti C2 C1 -116.3(5) .
C9 Ti C2 C1 -88.4(3) .
C11 Ti C2 C1 -148.9(2) .
C10 Ti C2 C1 -124.1(2) .
C1 Ti C2 C3 -143.1(4) .
C7 Ti C2 C3 -121.1(3) .
C5 Ti C2 C3 -53.3(3) .
C4 Ti C2 C3 -22.0(2) .
C6 Ti C2 C3 -89.8(3) .
C8 Ti C2 C3 151.2(2) .
C12 Ti C2 C3 100.6(5) .
C9 Ti C2 C3 128.5(2) .
C11 Ti C2 C3 68.0(3) .
C10 Ti C2 C3 92.8(3) .
C1 C2 C3 C4 -0.4(7) .
Ti C2 C3 C4 45.7(4) .
C1 C2 C3 Ti -46.1(4) .
C1 Ti C3 C4 -121.2(3) .
C2 Ti C3 C4 -143.6(4) .
C7 Ti C3 C4 -90.1(3) .
C5 Ti C3 C4 -22.2(2) .
C6 Ti C3 C4 -52.5(3) .
C8 Ti C3 C4 133.8(4) .
C12 Ti C3 C4 66.4(3) .
C9 Ti C3 C4 148.6(2) .
C11 Ti C3 C4 84.9(3) .
C10 Ti C3 C4 119.8(2) .
C1 Ti C3 C2 22.5(2) .
C7 Ti C3 C2 53.6(3) .
C5 Ti C3 C2 121.5(3) .
C4 Ti C3 C2 143.6(4) .
C6 Ti C3 C2 91.1(3) .
C8 Ti C3 C2 -82.5(5) .
C12 Ti C3 C2 -150.0(3) .
C9 Ti C3 C2 -67.8(3) .
C11 Ti C3 C2 -131.4(3) .
C10 Ti C3 C2 -96.5(3) .
C2 C3 C4 C5 -0.2(7) .
Ti C3 C4 C5 45.0(4) .
C2 C3 C4 Ti -45.1(4) .
C1 Ti C4 C3 53.9(3) .
C2 Ti C4 C3 22.9(3) .
C7 Ti C4 C3 91.0(3) .
C5 Ti C4 C3 144.4(4) .
C6 Ti C4 C3 122.3(3) .
C8 Ti C4 C3 -146.1(3) .
C12 Ti C4 C3 -139.3(2) .
C9 Ti C4 C3 -63.1(4) .
C11 Ti C4 C3 -105.7(3) .
C10 Ti C4 C3 -72.8(3) .
C1 Ti C4 C5 -90.5(3) .
C2 Ti C4 C5 -121.5(3) .
C7 Ti C4 C5 -53.4(3) .
C3 Ti C4 C5 -144.4(4) .
C6 Ti C4 C5 -22.1(2) .
C8 Ti C4 C5 69.4(4) .
C12 Ti C4 C5 76.3(3) .
C9 Ti C4 C5 152.5(3) .
C11 Ti C4 C5 109.9(2) .
C10 Ti C4 C5 142.8(2) .
C3 C4 C5 C6 1.5(7) .
Ti C4 C5 C6 46.6(4) .
C3 C4 C5 Ti -45.2(4) .
C1 Ti C5 C6 -53.1(2) .
C2 Ti C5 C6 -90.1(3) .
C7 Ti C5 C6 -22.3(2) .
C3 Ti C5 C6 -122.0(3) .
C4 Ti C5 C6 -143.6(4) .
C8 Ti C5 C6 68.2(3) .
C12 Ti C5 C6 98.2(2) .
C9 Ti C5 C6 84.1(6) .
C11 Ti C5 C6 134.5(2) .
C10 Ti C5 C6 153.8(2) .
C1 Ti C5 C4 90.4(2) .
C2 Ti C5 C4 53.4(3) .
C7 Ti C5 C4 121.3(3) .
C3 Ti C5 C4 21.6(2) .
C6 Ti C5 C4 143.6(4) .
C8 Ti C5 C4 -148.3(2) .
C12 Ti C5 C4 -118.3(2) .
C9 Ti C5 C4 -132.3(5) .
C11 Ti C5 C4 -81.9(2) .
C10 Ti C5 C4 -62.7(3) .
C4 C5 C6 C7 -1.9(7) .
Ti C5 C6 C7 44.5(4) .
C4 C5 C6 Ti -46.4(4) .
C1 Ti C6 C5 121.9(3) .
C2 Ti C6 C5 91.0(2) .
C7 Ti C6 C5 144.3(3) .
C3 Ti C6 C5 52.8(3) .
C4 Ti C6 C5 22.7(2) .
C8 Ti C6 C5 -129.5(2) .
C12 Ti C6 C5 -92.4(2) .
C9 Ti C6 C5 -153.4(2) .
C11 Ti C6 C5 -65.6(3) .
C10 Ti C6 C5 -98.3(6) .
C1 Ti C6 C7 -22.4(2) .
C2 Ti C6 C7 -53.2(2) .
C5 Ti C6 C7 -144.3(3) .
C3 Ti C6 C7 -91.4(2) .
C4 Ti C6 C7 -121.6(3) .
C8 Ti C6 C7 86.3(2) .
C12 Ti C6 C7 123.3(2) .
C9 Ti C6 C7 62.3(3) .
C11 Ti C6 C7 150.1(2) .
C10 Ti C6 C7 117.4(6) .
C2 C1 C7 C6 0.0(7) .
Ti C1 C7 C6 -46.1(4) .
C2 C1 C7 Ti 46.1(4) .
C5 C6 C7 C1 1.0(7) .
Ti C6 C7 C1 45.7(4) .
C5 C6 C7 Ti -44.7(4) .
C2 Ti C7 C1 -21.9(2) .
C5 Ti C7 C1 -121.8(3) .
C3 Ti C7 C1 -53.9(2) .
C4 Ti C7 C1 -90.4(2) .
C6 Ti C7 C1 -143.5(3) .
C8 Ti C7 C1 112.0(2) .
C12 Ti C7 C1 143.4(2) .
C9 Ti C7 C1 76.5(2) .
C11 Ti C7 C1 139.0(4) .
C10 Ti C7 C1 62.6(3) .
C1 Ti C7 C6 143.5(3) .
C2 Ti C7 C6 121.5(3) .
C5 Ti C7 C6 21.7(2) .
C3 Ti C7 C6 89.6(2) .
C4 Ti C7 C6 53.1(2) .
C8 Ti C7 C6 -104.5(2) .
C12 Ti C7 C6 -73.1(3) .
C9 Ti C7 C6 -140.0(2) .
C11 Ti C7 C6 -77.5(5) .
C10 Ti C7 C6 -153.9(2) .
C19 P C8 C12 -17.2(4) .
C13 P C8 C12 91.5(4) .
Au P C8 C12 -150.1(3) .
C19 P C8 C9 162.8(3) .
C13 P C8 C9 -88.5(3) .
Au P C8 C9 29.9(3) .
C19 P C8 Ti 74.7(2) .
C13 P C8 Ti -176.65(17) .
Au P C8 Ti -58.21(19) .
C1 Ti C8 C12 168.5(2) .
C2 Ti C8 C12 -154.9(2) .
C7 Ti C8 C12 131.0(2) .
C5 Ti C8 C12 56.8(3) .
C3 Ti C8 C12 -94.2(5) .
C4 Ti C8 C12 10.4(4) .
C6 Ti C8 C12 92.5(2) .
C9 Ti C8 C12 -115.1(3) .
C11 Ti C8 C12 -37.6(2) .
C10 Ti C8 C12 -78.0(2) .
C1 Ti C8 C9 -76.4(2) .
C2 Ti C8 C9 -39.8(3) .
C7 Ti C8 C9 -113.9(2) .
C5 Ti C8 C9 171.9(2) .
C3 Ti C8 C9 20.9(5) .
C4 Ti C8 C9 125.5(3) .
C6 Ti C8 C9 -152.4(2) .
C12 Ti C8 C9 115.1(3) .
C11 Ti C8 C9 77.5(2) .
C10 Ti C8 C9 37.0(2) .
C1 Ti C8 P 42.3(2) .
C2 Ti C8 P 78.9(3) .
C7 Ti C8 P 4.8(2) .
C5 Ti C8 P -69.4(3) .
C3 Ti C8 P 139.6(4) .
C4 Ti C8 P -115.8(3) .
C6 Ti C8 P -33.7(2) .
C12 Ti C8 P -126.2(3) .
C9 Ti C8 P 118.7(3) .
C11 Ti C8 P -163.8(3) .
C10 Ti C8 P 155.8(2) .
C12 C8 C9 C10 -1.3(4) .
P C8 C9 C10 178.7(3) .
Ti C8 C9 C10 -65.9(3) .
C12 C8 C9 Ti 64.6(2) .
P C8 C9 Ti -115.4(3) .
C1 Ti C9 C10 -130.0(2) .
C2 Ti C9 C10 -92.2(2) .
C7 Ti C9 C10 -166.8(2) .
C5 Ti C9 C10 93.8(5) .
C3 Ti C9 C10 -55.8(3) .
C4 Ti C9 C10 -15.3(4) .
C6 Ti C9 C10 157.0(2) .
C8 Ti C9 C10 115.6(3) .
C12 Ti C9 C10 77.7(2) .
C11 Ti C9 C10 36.1(2) .
C1 Ti C9 C8 114.4(2) .
C2 Ti C9 C8 152.2(2) .
C7 Ti C9 C8 77.6(2) .
C5 Ti C9 C8 -21.8(6) .
C3 Ti C9 C8 -171.4(2) .
C4 Ti C9 C8 -130.9(3) .
C6 Ti C9 C8 41.5(3) .
C12 Ti C9 C8 -37.9(2) .
C11 Ti C9 C8 -79.5(2) .
C10 Ti C9 C8 -115.6(3) .
C8 C9 C10 C11 1.3(4) .
Ti C9 C10 C11 -63.2(3) .
C8 C9 C10 Ti 64.5(3) .
C1 Ti C10 C11 179.0(2) .
C2 Ti C10 C11 -145.4(2) .
C7 Ti C10 C11 140.2(3) .
C5 Ti C10 C11 -33.0(3) .
C3 Ti C10 C11 -106.2(2) .
C4 Ti C10 C11 -70.6(3) .
C6 Ti C10 C11 44.2(7) .
C8 Ti C10 C11 79.4(2) .
C12 Ti C10 C11 37.5(2) .
C9 Ti C10 C11 117.5(3) .
C1 Ti C10 C9 61.4(3) .
C2 Ti C10 C9 97.1(2) .
C7 Ti C10 C9 22.6(4) .
C5 Ti C10 C9 -150.5(2) .
C3 Ti C10 C9 136.3(2) .
C4 Ti C10 C9 171.8(2) .
C6 Ti C10 C9 -73.3(6) .
C8 Ti C10 C9 -38.1(2) .
C12 Ti C10 C9 -80.0(2) .
C11 Ti C10 C9 -117.5(3) .
C9 C10 C11 C12 -0.8(4) .
Ti C10 C11 C12 -63.2(3) .
C9 C10 C11 Ti 62.5(3) .
C1 Ti C11 C10 -2.1(4) .
C2 Ti C11 C10 46.3(3) .
C7 Ti C11 C10 -109.9(4) .
C5 Ti C11 C10 159.3(2) .
C3 Ti C11 C10 83.7(2) .
C4 Ti C11 C10 121.0(2) .
C6 Ti C11 C10 -165.0(2) .
C8 Ti C11 C10 -78.7(2) .
C12 Ti C11 C10 -116.4(3) .
C9 Ti C11 C10 -36.5(2) .
C1 Ti C11 C12 114.3(4) .
C2 Ti C11 C12 162.7(2) .
C7 Ti C11 C12 6.5(5) .
C5 Ti C11 C12 -84.3(3) .
C3 Ti C11 C12 -159.8(2) .
C4 Ti C11 C12 -122.5(2) .
C6 Ti C11 C12 -48.5(3) .
C8 Ti C11 C12 37.8(2) .
C9 Ti C11 C12 79.9(2) .
C10 Ti C11 C12 116.4(3) .
C9 C8 C12 C11 0.8(4) .
P C8 C12 C11 -179.1(3) .
Ti C8 C12 C11 65.5(3) .
C9 C8 C12 Ti -64.6(2) .
P C8 C12 Ti 115.4(3) .
C10 C11 C12 C8 -0.1(4) .
Ti C11 C12 C8 -64.6(2) .
C10 C11 C12 Ti 64.6(3) .
C1 Ti C12 C8 -19.9(4) .
C2 Ti C12 C8 70.1(5) .
C7 Ti C12 C8 -61.6(3) .
C5 Ti C12 C8 -137.0(2) .
C3 Ti C12 C8 146.9(3) .
C4 Ti C12 C8 -174.8(2) .
C6 Ti C12 C8 -99.1(2) .
C9 Ti C12 C8 38.1(2) .
C11 Ti C12 C8 115.5(3) .
C10 Ti C12 C8 79.0(2) .
C1 Ti C12 C11 -135.3(3) .
C2 Ti C12 C11 -45.4(6) .
C7 Ti C12 C11 -177.1(2) .
C5 Ti C12 C11 107.5(3) .
C3 Ti C12 C11 31.4(4) .
C4 Ti C12 C11 69.7(3) .
C6 Ti C12 C11 145.4(2) .
C8 Ti C12 C11 -115.5(3) .
C9 Ti C12 C11 -77.4(2) .
C10 Ti C12 C11 -36.5(2) .
C8 P C13 C18 33.4(3) .
C19 P C13 C18 143.9(3) .
Au P C13 C18 -84.3(3) .
C8 P C13 C14 -154.6(3) .
C19 P C13 C14 -44.2(3) .
Au P C13 C14 87.7(3) .
C18 C13 C14 C15 0.3(5) .
P C13 C14 C15 -171.8(3) .
C13 C14 C15 C16 0.9(5) .
C14 C15 C16 C17 -1.3(6) .
C15 C16 C17 C18 0.5(6) .
C14 C13 C18 C17 -1.1(5) .
P C13 C18 C17 170.9(3) .
C16 C17 C18 C13 0.7(5) .
C8 P C19 C24 -116.6(3) .
C13 P C19 C24 133.4(3) .
Au P C19 C24 8.8(3) .
C8 P C19 C20 64.6(3) .
C13 P C19 C20 -45.5(3) .
Au P C19 C20 -170.0(2) .
C24 C19 C20 C21 2.3(5) .
P C19 C20 C21 -178.9(3) .
C19 C20 C21 C22 -0.3(5) .
C20 C21 C22 C23 -2.2(5) .
C21 C22 C23 C24 2.7(6) .
C20 C19 C24 C23 -1.8(5) .
P C19 C24 C23 179.3(3) .
C22 C23 C24 C19 -0.6(5) .
